data_7009767
loop_
_publ_author_name
'Mathur, Pradeep'
'Ahmed, Moawia O.'
'Dash, Aswini K.'
'Walawalkar, Mrinalini G.'
'Puranik, Vedavati G.'

_publ_section_title
;
 Coupling of co-ordinated acetylide ligands with and without CO on
 chalcogen-stabilised mixed-metal clusters. Synthesis and
 characterisation of [M2Fe3(L)2(CO)6(\m3-E)2{\m-CC(Ph)C(Ph)C}] and
 [M2Fe2(L)2(CO)4(\m3-E)2{\m-CC(Ph)(CO)C(Ph)C}]
 (L&#x2005;=&#x2005;\h5-C5Me5 or \h5-C5H5, M&#x2005;=&#x2005;Mo or W,
 E&#x2005;=&#x2005;S, Se or Te)
;
_journal_issue 17
_journal_name_full 'Journal of the Chemical Society, Dalton Transactions'
_journal_page_first 2916
_journal_paper_doi 10.1039/b003517n
_journal_year 2000
_chemical_formula_sum 'C32.5 H20 Cl Fe3 O6 S2 W2'
_chemical_formula_weight 1141.30
_chemical_name_systematic
; 
 ? 
;
_space_group_IT_number 14
_symmetry_cell_setting monoclinic
_symmetry_space_group_name_Hall '-P 2ybc'
_symmetry_space_group_name_H-M 'P 1 21/c 1'
_atom_sites_solution_hydrogens geom
_atom_sites_solution_primary direct
_atom_sites_solution_secondary difmap
_audit_creation_method SHELXL-97
_cell_angle_alpha 90.00
_cell_angle_beta 116.668(2)
_cell_angle_gamma 90.00
_cell_formula_units_Z 4
_cell_length_a 21.561(2)
_cell_length_b 8.1880(8)
_cell_length_c 21.932(2)
_cell_measurement_reflns_used 8192
_cell_measurement_temperature 294(2)
_cell_measurement_theta_max 31.267
_cell_measurement_theta_min 2.696
_cell_volume 3460.0(6)
_computing_cell_refinement 'Bruker SAINT'
_computing_data_collection 'Bruker SMART'
_computing_data_reduction 'Bruker SAINT'
_computing_molecular_graphics 'Bruker SHELXTL'
_computing_publication_material 'Bruker SHELXTL'
_computing_structure_refinement 'SHELXL-97 (Sheldrick, 1997)'
_computing_structure_solution 'SHELXS-97 (Sheldrick, 1990)'
_diffrn_ambient_temperature 294(2)
_diffrn_measured_fraction_theta_full 0.895
_diffrn_measured_fraction_theta_max 0.895
_diffrn_measurement_device_type 'CCD area detector'
_diffrn_measurement_method 'omega scans'
_diffrn_radiation_monochromator graphite
_diffrn_radiation_source 'sealed tube'
_diffrn_radiation_type MoK\a
_diffrn_radiation_wavelength 0.71073
_diffrn_reflns_av_R_equivalents 0.0454
_diffrn_reflns_av_sigmaI/netI 0.0596
_diffrn_reflns_limit_h_max 33
_diffrn_reflns_limit_h_min -32
_diffrn_reflns_limit_k_max 12
_diffrn_reflns_limit_k_min -12
_diffrn_reflns_limit_l_max 33
_diffrn_reflns_limit_l_min -34
_diffrn_reflns_number 47103
_diffrn_reflns_theta_full 34.06
_diffrn_reflns_theta_max 34.06
_diffrn_reflns_theta_min 2.11
_exptl_absorpt_coefficient_mu 8.092
_exptl_absorpt_correction_T_max 0.8251
_exptl_absorpt_correction_T_min 0.1917
_exptl_absorpt_correction_type numerical
_exptl_crystal_colour black
_exptl_crystal_density_diffrn 2.191
_exptl_crystal_density_method 'not measured'
_exptl_crystal_description plate
_exptl_crystal_F_000 2152
_exptl_crystal_size_max 0.391
_exptl_crystal_size_mid 0.165
_exptl_crystal_size_min 0.024
_refine_diff_density_max 1.791
_refine_diff_density_min -0.684
_refine_diff_density_rms 0.154
_refine_ls_extinction_method none
_refine_ls_goodness_of_fit_ref 0.887
_refine_ls_hydrogen_treatment mixed
_refine_ls_matrix_type full
_refine_ls_number_parameters 422
_refine_ls_number_reflns 13421
_refine_ls_number_restraints 0
_refine_ls_restrained_S_all 0.887
_refine_ls_R_factor_all 0.0608
_refine_ls_R_factor_gt 0.0288
_refine_ls_shift/su_max 0.025
_refine_ls_shift/su_mean 0.001
_refine_ls_structure_factor_coef Fsqd
_refine_ls_weighting_details 'w=1/[\s^2^(Fo^2^)+(0.0289P)^2^+0.0000P] where P=(Fo^2^+2Fc^2^)/3'
_refine_ls_weighting_scheme calc
_refine_ls_wR_factor_gt 0.0631
_refine_ls_wR_factor_ref 0.0705
_reflns_number_gt 8679
_reflns_number_total 13421
_reflns_threshold_expression >2sigma(I)
_cod_data_source_file b003517n.txt
_cod_data_source_block 8
_cod_depositor_comments
;
The following automatic conversions were performed:
'_symmetry_cell_setting' value 'Monoclinic' changed to 'monoclinic'
according to '/home/saulius/struct/CIF-dictionaries/cif_core.dic'
dictionary named 'cif_core.dic' version 2.4.1 from 2010-06-29.

Automatic conversion script
Id: cif_fix_enum 1527 2010-12-29 10:47:43Z saulius 

The following automatic conversions were performed:

'_refine_ls_weighting_scheme' value 'calc
w=1/[\s^2^(Fo^2^)+(0.0289P)^2^+0.0000P] where P=(Fo^2^+2Fc^2^)/3' was
changed to 'calc'. New tag '_refine_ls_weighting_details' was
created. The value of the new tag was set to
'w=1/[\s^2^(Fo^2^)+(0.0289P)^2^+0.0000P] where P=(Fo^2^+2Fc^2^)/3'.

Automatic conversion script
Id: cif_fix_values 3143 2015-03-26 13:38:13Z robertas 
;
_cod_original_sg_symbol_H-M P2(1)/c
_cod_original_formula_sum 'C32.50 H20 Cl Fe3 O6 S2 W2'
_cod_database_code 7009767

loop_
_symmetry_equiv_pos_as_xyz
'x, y, z'
'-x, y+1/2, -z+1/2'
'-x, -y, -z'
'x, -y-1/2, z-1/2'

loop_
_atom_site_label
_atom_site_type_symbol
_atom_site_fract_x
_atom_site_fract_y
_atom_site_fract_z
_atom_site_U_iso_or_equiv
_atom_site_adp_type
_atom_site_occupancy
_atom_site_calc_flag
_atom_site_refinement_flags
_atom_site_disorder_assembly
_atom_site_disorder_group
Fe1 Fe 0.26134(3) 0.18334(6) 0.81292(3) 0.02605(11) Uani 1 d . A 3
Fe2 Fe 0.21703(3) 0.08165(7) 0.92098(3) 0.03426(13) Uani 1 d . A 3
Fe3 Fe 0.29800(3) -0.07863(6) 0.88202(3) 0.02730(11) Uani 1 d . A 3
W1 W 0.355615(8) 0.175947(18) 0.950746(8) 0.02800(4) Uani 1 d . A 3
W2 W 0.164257(8) -0.065469(18) 0.789818(8) 0.02968(4) Uani 1 d . A 3
S1 S 0.21025(6) -0.18164(13) 0.89885(5) 0.0380(2) Uani 1 d . A 3
S2 S 0.25195(5) 0.31910(12) 0.89836(5) 0.0340(2) Uani 1 d . A 3
C1 C 0.25121(18) -0.0475(4) 0.78100(18) 0.0270(7) Uani 1 d . A 3
C2 C 0.2890(2) 0.0291(4) 0.75025(19) 0.0292(8) Uani 1 d . A 3
C3 C 0.34999(19) 0.1124(4) 0.79974(18) 0.0276(7) Uani 1 d . A 3
C4 C 0.35700(18) 0.0900(4) 0.86725(18) 0.0272(7) Uani 1 d . A 3
C5 C 0.2645(2) 0.0230(5) 0.67536(19) 0.0334(9) Uani 1 d . A 3
C6 C 0.2055(3) 0.1004(6) 0.6293(2) 0.0505(12) Uani 1 d . A 3
H6 H 0.1815 0.1670 0.6459 0.061 Uiso 1 calc R A 3
C7 C 0.1802(3) 0.0834(7) 0.5595(2) 0.0618(14) Uani 1 d . A 3
H7 H 0.1395 0.1352 0.5295 0.074 Uiso 1 calc R A 3
C8 C 0.2171(4) -0.0125(8) 0.5359(3) 0.0722(18) Uani 1 d . A 3
H8 H 0.2016 -0.0235 0.4892 0.087 Uiso 1 calc R A 3
C9 C 0.2758(3) -0.0920(7) 0.5797(3) 0.0642(15) Uani 1 d . A 3
H9 H 0.2994 -0.1582 0.5626 0.077 Uiso 1 calc R A 3
C10 C 0.3009(3) -0.0742(6) 0.6506(2) 0.0509(12) Uani 1 d . A 3
H10 H 0.3413 -0.1271 0.6805 0.061 Uiso 1 calc R A 3
C11 C 0.3971(2) 0.2213(5) 0.78562(19) 0.0304(8) Uani 1 d . A 3
C12 C 0.3747(2) 0.3153(5) 0.7263(2) 0.0408(10) Uani 1 d . A 3
H12 H 0.3289 0.3075 0.6931 0.049 Uiso 1 calc R A 3
C13 C 0.4197(3) 0.4196(6) 0.7164(2) 0.0506(12) Uani 1 d . A 3
H13 H 0.4045 0.4812 0.6766 0.061 Uiso 1 calc R A 3
C14 C 0.4888(3) 0.4316(6) 0.7669(3) 0.0555(13) Uani 1 d . A 3
H14 H 0.5192 0.5036 0.7613 0.067 Uiso 1 calc R A 3
C15 C 0.5113(2) 0.3370(6) 0.8247(2) 0.0453(11) Uani 1 d . A 3
H15 H 0.5574 0.3426 0.8575 0.054 Uiso 1 calc R A 3
C16 C 0.4661(2) 0.2342(5) 0.8343(2) 0.0342(9) Uani 1 d . A 3
H16 H 0.4819 0.1721 0.8739 0.041 Uiso 1 calc R A 3
C17 C 0.4420(2) 0.3711(5) 0.9739(2) 0.0429(10) Uani 1 d . A 3
H17 H 0.4471 0.4189 0.9379 0.052 Uiso 1 calc R A 3
C18 C 0.4739(2) 0.2262(6) 1.0083(2) 0.0472(11) Uani 1 d . A 3
H18 H 0.5045 0.1619 0.9995 0.057 Uiso 1 calc R A 3
C19 C 0.4517(3) 0.1955(6) 1.0582(2) 0.0516(12) Uani 1 d . A 3
H19 H 0.4645 0.1074 1.0882 0.062 Uiso 1 calc R A 3
C20 C 0.4057(3) 0.3241(6) 1.0547(2) 0.0504(12) Uani 1 d . A 3
H20 H 0.3829 0.3346 1.0817 0.060 Uiso 1 calc R A 3
C21 C 0.4010(2) 0.4299(5) 1.0041(2) 0.0435(10) Uani 1 d . A 3
H21 H 0.3748 0.5253 0.9918 0.052 Uiso 1 calc R A 3
C22 C 0.1099(3) -0.3114(6) 0.7419(3) 0.0582(14) Uani 1 d . A 3
H22 H 0.1310 -0.4104 0.7607 0.070 Uiso 1 calc R A 3
C23 C 0.0651(3) -0.2274(7) 0.7593(3) 0.0657(16) Uani 1 d . A 3
H23 H 0.0512 -0.2589 0.7920 0.079 Uiso 1 calc R A 3
C24 C 0.0442(3) -0.0873(7) 0.7196(4) 0.0745(19) Uani 1 d . A 3
H24 H 0.0134 -0.0088 0.7203 0.089 Uiso 1 calc R A 3
C25 C 0.0784(3) -0.0864(7) 0.6784(3) 0.0683(17) Uani 1 d . A 3
H25 H 0.0747 -0.0056 0.6471 0.082 Uiso 1 calc R A 3
C26 C 0.1185(3) -0.2253(7) 0.6919(3) 0.0602(14) Uani 1 d . A 3
H26 H 0.1462 -0.2556 0.6713 0.072 Uiso 1 calc R A 3
C27 C 0.3526(2) -0.0630(5) 0.9832(2) 0.0354(9) Uani 1 d . A 3
O27 O 0.37471(16) -0.1524(4) 1.03087(15) 0.0453(7) Uani 1 d . A 3
C28 C 0.1387(2) 0.1682(5) 0.7850(2) 0.0371(9) Uani 1 d . A 3
O28 O 0.10382(16) 0.2864(4) 0.76923(16) 0.0474(8) Uani 1 d . A 3
C29 C 0.3440(2) -0.2480(5) 0.8718(2) 0.0393(10) Uani 1 d . A 3
O29 O 0.3744(2) -0.3486(4) 0.8621(2) 0.0694(11) Uani 1 d . A 3
C30 C 0.2433(2) 0.3641(5) 0.7628(2) 0.0393(10) Uani 1 d . A 3
O30 O 0.2332(2) 0.4789(4) 0.7311(2) 0.0696(11) Uani 1 d . A 3
C31 C 0.2486(2) 0.0638(6) 1.0105(2) 0.0476(11) Uani 1 d . A 3
O31 O 0.2641(2) 0.0475(5) 1.06757(18) 0.0742(12) Uani 1 d . A 3
C32 C 0.1361(3) 0.1549(6) 0.9108(2) 0.0492(12) Uani 1 d . A 3
O32 O 0.08417(19) 0.2093(6) 0.9051(2) 0.0805(13) Uani 1 d . A 3
C50 C 0.0559(7) 0.7574(17) 0.9487(7) 0.083(4) Uiso 0.50 d P B 3
Cl1 Cl -0.0078(3) 0.8458(7) 0.8907(3) 0.156(2) Uiso 0.50 d P B 3
Cl2 Cl 0.0237(6) 0.6919(12) 1.0017(5) 0.136(3) Uiso 0.25 d P B 3
Cl2A Cl 0.0944(11) 0.861(2) 1.0224(10) 0.259(8) Uiso 0.25 d P B 3

loop_
_atom_site_aniso_label
_atom_site_aniso_U_11
_atom_site_aniso_U_22
_atom_site_aniso_U_33
_atom_site_aniso_U_23
_atom_site_aniso_U_13
_atom_site_aniso_U_12
Fe1 0.0250(3) 0.0238(2) 0.0288(3) 0.0001(2) 0.0116(2) 0.0004(2)
Fe2 0.0306(3) 0.0396(3) 0.0356(3) -0.0045(2) 0.0175(3) -0.0038(2)
Fe3 0.0257(3) 0.0240(3) 0.0309(3) 0.0013(2) 0.0116(2) -0.0013(2)
W1 0.02625(8) 0.02737(8) 0.02800(7) -0.00162(6) 0.01005(6) -0.00318(6)
W2 0.02346(7) 0.02730(8) 0.03635(8) -0.00304(6) 0.01171(6) -0.00321(6)
S1 0.0368(6) 0.0366(5) 0.0428(6) 0.0043(5) 0.0197(5) -0.0072(5)
S2 0.0316(5) 0.0322(5) 0.0375(5) -0.0056(4) 0.0150(4) 0.0013(4)
C1 0.0239(17) 0.0243(17) 0.0301(18) -0.0039(14) 0.0096(15) -0.0001(14)
C2 0.029(2) 0.0280(19) 0.0320(19) -0.0021(15) 0.0151(17) 0.0032(15)
C3 0.0242(18) 0.0271(18) 0.0319(19) 0.0006(15) 0.0130(16) 0.0027(14)
C4 0.0234(18) 0.0234(17) 0.0335(19) 0.0008(14) 0.0116(16) 0.0018(14)
C5 0.035(2) 0.036(2) 0.032(2) -0.0077(16) 0.0179(18) -0.0064(17)
C6 0.062(3) 0.054(3) 0.035(2) -0.002(2) 0.021(2) 0.010(2)
C7 0.066(4) 0.071(4) 0.037(3) 0.001(2) 0.012(3) -0.005(3)
C8 0.101(5) 0.086(4) 0.041(3) -0.019(3) 0.041(3) -0.039(4)
C9 0.076(4) 0.078(4) 0.055(3) -0.023(3) 0.044(3) -0.013(3)
C10 0.044(3) 0.065(3) 0.049(3) -0.013(2) 0.025(2) -0.003(2)
C11 0.030(2) 0.0290(19) 0.035(2) 0.0007(16) 0.0179(17) 0.0001(15)
C12 0.034(2) 0.048(3) 0.040(2) 0.006(2) 0.0170(19) -0.002(2)
C13 0.052(3) 0.056(3) 0.044(3) 0.013(2) 0.022(2) -0.010(2)
C14 0.053(3) 0.060(3) 0.059(3) 0.007(3) 0.031(3) -0.021(3)
C15 0.032(2) 0.055(3) 0.047(3) 0.004(2) 0.017(2) -0.007(2)
C16 0.030(2) 0.039(2) 0.037(2) 0.0035(17) 0.0174(18) -0.0017(17)
C17 0.042(3) 0.039(2) 0.045(2) -0.0098(19) 0.016(2) -0.016(2)
C18 0.027(2) 0.052(3) 0.049(3) -0.014(2) 0.005(2) -0.007(2)
C19 0.048(3) 0.050(3) 0.034(2) 0.000(2) -0.003(2) -0.005(2)
C20 0.054(3) 0.055(3) 0.038(2) -0.018(2) 0.018(2) -0.016(2)
C21 0.042(3) 0.034(2) 0.048(3) -0.013(2) 0.014(2) -0.0077(19)
C22 0.058(3) 0.031(2) 0.069(3) -0.011(2) 0.014(3) -0.012(2)
C23 0.047(3) 0.071(4) 0.084(4) -0.027(3) 0.033(3) -0.034(3)
C24 0.024(2) 0.063(4) 0.109(5) -0.035(4) 0.005(3) 0.001(2)
C25 0.053(3) 0.056(3) 0.054(3) 0.005(3) -0.013(3) -0.019(3)
C26 0.046(3) 0.069(4) 0.057(3) -0.031(3) 0.016(3) -0.016(3)
C27 0.032(2) 0.035(2) 0.039(2) 0.0047(18) 0.0155(18) -0.0026(17)
O27 0.0431(18) 0.0442(18) 0.0400(16) 0.0142(14) 0.0109(14) 0.0007(14)
C28 0.031(2) 0.036(2) 0.040(2) -0.0037(18) 0.0123(18) -0.0027(18)
O28 0.0371(17) 0.0387(17) 0.062(2) 0.0047(15) 0.0180(16) 0.0088(14)
C29 0.036(2) 0.036(2) 0.039(2) 0.0030(18) 0.0103(19) 0.0016(18)
O29 0.070(3) 0.051(2) 0.080(3) -0.0024(19) 0.029(2) 0.0273(19)
C30 0.039(2) 0.036(2) 0.045(2) 0.0049(19) 0.020(2) 0.0066(18)
O30 0.092(3) 0.045(2) 0.082(3) 0.0261(19) 0.048(2) 0.021(2)
C31 0.041(3) 0.056(3) 0.047(3) -0.005(2) 0.020(2) 0.000(2)
O31 0.078(3) 0.102(3) 0.043(2) 0.000(2) 0.027(2) 0.015(2)
C32 0.044(3) 0.067(3) 0.039(2) -0.004(2) 0.020(2) -0.003(2)
O32 0.043(2) 0.129(4) 0.072(3) -0.002(3) 0.029(2) 0.018(2)

loop_
_atom_type_symbol
_atom_type_description
_atom_type_scat_dispersion_real
_atom_type_scat_dispersion_imag
_atom_type_scat_source
C C 0.0033 0.0016 'International Tables Vol C Tables 4.2.6.8 and 6.1.1.4'
H H 0.0000 0.0000 'International Tables Vol C Tables 4.2.6.8 and 6.1.1.4'
O O 0.0106 0.0060 'International Tables Vol C Tables 4.2.6.8 and 6.1.1.4'
S S 0.1246 0.1234 'International Tables Vol C Tables 4.2.6.8 and 6.1.1.4'
Fe Fe 0.3463 0.8444 'International Tables Vol C Tables 4.2.6.8 and 6.1.1.4'
W W -0.8490 6.8722 'International Tables Vol C Tables 4.2.6.8 and 6.1.1.4'
Cl Cl 0.1484 0.1585 'International Tables Vol C Tables 4.2.6.8 and 6.1.1.4'

loop_
_geom_angle_atom_site_label_1
_geom_angle_atom_site_label_2
_geom_angle_atom_site_label_3
_geom_angle
_geom_angle_site_symmetry_1
_geom_angle_site_symmetry_3
_geom_angle_publ_flag
C30 Fe1 C1 127.77(18) . . ?
C30 Fe1 C4 124.27(18) . . ?
C1 Fe1 C4 76.66(14) . . ?
C30 Fe1 C3 95.90(17) . . ?
C1 Fe1 C3 70.03(14) . . ?
C4 Fe1 C3 40.19(14) . . ?
C30 Fe1 C2 98.08(17) . . ?
C1 Fe1 C2 39.88(14) . . ?
C4 Fe1 C2 69.45(14) . . ?
C3 Fe1 C2 39.52(14) . . ?
C30 Fe1 S2 91.56(14) . . ?
C1 Fe1 S2 136.03(11) . . ?
C4 Fe1 S2 98.34(11) . . ?
C3 Fe1 S2 131.50(10) . . ?
C2 Fe1 S2 167.34(11) . . ?
C30 Fe1 C28 88.59(17) . . ?
C1 Fe1 C28 85.87(15) . . ?
C4 Fe1 C28 146.95(14) . . ?
C3 Fe1 C28 152.63(14) . . ?
C2 Fe1 C28 113.13(14) . . ?
S2 Fe1 C28 75.11(10) . . ?
C30 Fe1 Fe3 173.98(14) . . ?
C1 Fe1 Fe3 50.52(10) . . ?
C4 Fe1 Fe3 50.51(10) . . ?
C3 Fe1 Fe3 78.09(10) . . ?
C2 Fe1 Fe3 77.45(10) . . ?
S2 Fe1 Fe3 92.31(3) . . ?
C28 Fe1 Fe3 96.85(10) . . ?
C30 Fe1 W1 122.64(15) . . ?
C1 Fe1 W1 105.79(10) . . ?
C4 Fe1 W1 45.13(10) . . ?
C3 Fe1 W1 83.08(10) . . ?
C2 Fe1 W1 113.97(10) . . ?
S2 Fe1 W1 53.51(3) . . ?
C28 Fe1 W1 116.95(10) . . ?
Fe3 Fe1 W1 56.894(16) . . ?
C30 Fe1 W2 123.73(15) . . ?
C1 Fe1 W2 44.86(10) . . ?
C4 Fe1 W2 108.36(10) . . ?
C3 Fe1 W2 114.78(10) . . ?
C2 Fe1 W2 81.69(10) . . ?
S2 Fe1 W2 99.78(3) . . ?
C28 Fe1 W2 43.79(10) . . ?
Fe3 Fe1 W2 60.028(17) . . ?
W1 Fe1 W2 107.629(18) . . ?
C32 Fe2 C31 92.0(2) . . ?
C32 Fe2 S1 109.98(17) . . ?
C31 Fe2 S1 96.78(16) . . ?
C32 Fe2 S2 95.12(17) . . ?
C31 Fe2 S2 108.64(16) . . ?
S1 Fe2 S2 143.56(5) . . ?
C32 Fe2 Fe3 153.85(15) . . ?
C31 Fe2 Fe3 109.85(15) . . ?
S1 Fe2 Fe3 54.85(3) . . ?
S2 Fe2 Fe3 91.34(3) . . ?
C32 Fe2 W2 95.27(15) . . ?
C31 Fe2 W2 150.05(16) . . ?
S1 Fe2 W2 53.48(3) . . ?
S2 Fe2 W2 99.60(3) . . ?
Fe3 Fe2 W2 58.633(17) . . ?
C32 Fe2 W1 144.07(17) . . ?
C31 Fe2 W1 85.80(15) . . ?
S1 Fe2 W1 105.88(4) . . ?
S2 Fe2 W1 52.48(3) . . ?
Fe3 Fe2 W1 55.144(17) . . ?
W2 Fe2 W1 104.341(18) . . ?
C29 Fe3 C27 96.11(18) . . ?
C29 Fe3 C1 89.54(17) . . ?
C27 Fe3 C1 168.00(16) . . ?
C29 Fe3 C4 94.99(18) . . ?
C27 Fe3 C4 92.02(16) . . ?
C1 Fe3 C4 76.90(15) . . ?
C29 Fe3 S1 106.63(15) . . ?
C27 Fe3 S1 87.79(12) . . ?
C1 Fe3 S1 100.77(11) . . ?
C4 Fe3 S1 158.29(11) . . ?
C29 Fe3 Fe1 128.75(14) . . ?
C27 Fe3 Fe1 118.68(12) . . ?
C1 Fe3 Fe1 50.43(10) . . ?
C4 Fe3 Fe1 50.98(10) . . ?
S1 Fe3 Fe1 110.82(4) . . ?
C29 Fe3 W1 124.23(14) . . ?
C27 Fe3 W1 53.24(12) . . ?
C1 Fe3 W1 114.96(10) . . ?
C4 Fe3 W1 49.74(10) . . ?
S1 Fe3 W1 115.66(4) . . ?
Fe1 Fe3 W1 66.428(18) . . ?
C29 Fe3 Fe2 157.69(14) . . ?
C27 Fe3 Fe2 75.62(12) . . ?
C1 Fe3 Fe2 102.69(10) . . ?
C4 Fe3 Fe2 105.84(10) . . ?
S1 Fe3 Fe2 53.15(3) . . ?
Fe1 Fe3 Fe2 72.33(2) . . ?
W1 Fe3 Fe2 67.391(19) . . ?
C29 Fe3 W2 114.10(14) . . ?
C27 Fe3 W2 137.27(12) . . ?
C1 Fe3 W2 47.22(10) . . ?
C4 Fe3 W2 113.41(10) . . ?
S1 Fe3 W2 55.89(3) . . ?
Fe1 Fe3 W2 64.809(18) . . ?
W1 Fe3 W2 119.20(2) . . ?
Fe2 Fe3 W2 64.936(19) . . ?
C4 W1 C27 89.86(15) . . ?
C4 W1 C18 95.60(16) . . ?
C27 W1 C18 100.09(17) . . ?
C4 W1 S2 97.64(10) . . ?
C27 W1 S2 118.07(11) . . ?
C18 W1 S2 139.43(12) . . ?
C4 W1 C17 95.89(15) . . ?
C27 W1 C17 135.30(16) . . ?
C18 W1 C17 35.28(16) . . ?
S2 W1 C17 105.05(12) . . ?
C4 W1 C19 125.66(17) . . ?
C27 W1 C19 82.55(17) . . ?
C18 W1 C19 34.97(16) . . ?
S2 W1 C19 133.13(13) . . ?
C17 W1 C19 58.34(17) . . ?
C4 W1 C20 152.12(16) . . ?
C27 W1 C20 102.82(17) . . ?
C18 W1 C20 58.06(17) . . ?
S2 W1 C20 98.01(13) . . ?
C17 W1 C20 57.71(16) . . ?
C19 W1 C20 35.17(16) . . ?
C4 W1 C21 126.58(15) . . ?
C27 W1 C21 136.13(16) . . ?
C18 W1 C21 57.76(16) . . ?
S2 W1 C21 83.90(12) . . ?
C17 W1 C21 34.84(15) . . ?
C19 W1 C21 57.38(16) . . ?
C20 W1 C21 33.69(15) . . ?
C4 W1 Fe3 50.61(10) . . ?
C27 W1 Fe3 49.78(11) . . ?
C18 W1 Fe3 126.36(12) . . ?
S2 W1 Fe3 90.85(3) . . ?
C17 W1 Fe3 145.09(11) . . ?
C19 W1 Fe3 128.89(12) . . ?
C20 W1 Fe3 151.49(12) . . ?
C21 W1 Fe3 173.70(11) . . ?
C4 W1 Fe1 46.26(10) . . ?
C27 W1 Fe1 105.68(11) . . ?
C18 W1 Fe1 132.51(12) . . ?
S2 W1 Fe1 51.69(3) . . ?
C17 W1 Fe1 110.11(11) . . ?
C19 W1 Fe1 167.28(13) . . ?
C20 W1 Fe1 145.86(13) . . ?
C21 W1 Fe1 117.07(11) . . ?
Fe3 W1 Fe1 56.677(16) . . ?
C4 W1 Fe2 98.10(10) . . ?
C27 W1 Fe2 68.71(11) . . ?
C18 W1 Fe2 162.18(12) . . ?
S2 W1 Fe2 49.36(3) . . ?
C17 W1 Fe2 152.23(12) . . ?
C19 W1 Fe2 127.48(13) . . ?
C20 W1 Fe2 109.59(12) . . ?
C21 W1 Fe2 120.40(11) . . ?
Fe3 W1 Fe2 57.465(17) . . ?
Fe1 W1 Fe2 65.154(16) . . ?
C1 W2 C28 100.18(16) . . ?
C1 W2 C25 104.2(2) . . ?
C28 W2 C25 86.76(19) . . ?
C1 W2 C26 88.85(17) . . ?
C28 W2 C26 120.14(19) . . ?
C25 W2 C26 34.54(19) . . ?
C1 W2 C22 109.14(18) . . ?
C28 W2 C22 137.65(18) . . ?
C25 W2 C22 57.21(19) . . ?
C26 W2 C22 34.61(18) . . ?
C1 W2 S1 98.32(11) . . ?
C28 W2 S1 115.31(12) . . ?
C25 W2 S1 145.03(14) . . ?
C26 W2 S1 121.66(16) . . ?
C22 W2 S1 90.35(14) . . ?
C1 W2 C23 142.99(18) . . ?
C28 W2 C23 109.6(2) . . ?
C25 W2 C23 57.5(2) . . ?
C26 W2 C23 57.5(2) . . ?
C22 W2 C23 34.12(18) . . ?
S1 W2 C23 88.62(16) . . ?
C1 W2 C24 139.1(2) . . ?
C28 W2 C24 80.79(18) . . ?
C25 W2 C24 34.9(2) . . ?
C26 W2 C24 57.7(2) . . ?
C22 W2 C24 57.02(19) . . ?
S1 W2 C24 118.4(2) . . ?
C23 W2 C24 34.4(2) . . ?
C1 W2 Fe3 47.90(10) . . ?
C28 W2 Fe3 105.00(12) . . ?
C25 W2 Fe3 150.75(18) . . ?
C26 W2 Fe3 122.82(14) . . ?
C22 W2 Fe3 117.31(14) . . ?
S1 W2 Fe3 52.68(3) . . ?
C23 W2 Fe3 136.68(17) . . ?
C24 W2 Fe3 170.69(19) . . ?
C1 W2 Fe1 45.41(10) . . ?
C28 W2 Fe1 58.29(12) . . ?
C25 W2 Fe1 115.02(14) . . ?
C26 W2 Fe1 123.40(15) . . ?
C22 W2 Fe1 153.47(15) . . ?
S1 W2 Fe1 99.87(3) . . ?
C23 W2 Fe1 167.32(17) . . ?
C24 W2 Fe1 133.47(17) . . ?
Fe3 W2 Fe1 55.163(16) . . ?
C1 W2 Fe2 95.80(10) . . ?
C28 W2 Fe2 67.69(12) . . ?
C25 W2 Fe2 150.02(17) . . ?
C26 W2 Fe2 170.10(16) . . ?
C22 W2 Fe2 135.59(14) . . ?
S1 W2 Fe2 49.06(3) . . ?
C23 W2 Fe2 115.37(15) . . ?
C24 W2 Fe2 121.19(16) . . ?
Fe3 W2 Fe2 56.431(17) . . ?
Fe1 W2 Fe2 65.249(16) . . ?
Fe2 S1 Fe3 72.01(4) . . ?
Fe2 S1 W2 77.46(4) . . ?
Fe3 S1 W2 71.43(3) . . ?
Fe2 S2 Fe1 85.43(4) . . ?
Fe2 S2 W1 78.17(4) . . ?
Fe1 S2 W1 74.80(3) . . ?
C2 C1 W2 148.7(3) . . ?
C2 C1 Fe1 75.6(2) . . ?
W2 C1 Fe1 89.73(14) . . ?
C2 C1 Fe3 118.2(3) . . ?
W2 C1 Fe3 84.89(14) . . ?
Fe1 C1 Fe3 79.05(13) . . ?
C1 C2 C3 112.0(3) . . ?
C1 C2 C5 121.2(3) . . ?
C3 C2 C5 126.8(3) . . ?
C1 C2 Fe1 64.49(19) . . ?
C3 C2 Fe1 70.2(2) . . ?
C5 C2 Fe1 131.9(3) . . ?
C4 C3 C2 110.7(3) . . ?
C4 C3 C11 121.9(3) . . ?
C2 C3 C11 127.1(3) . . ?
C4 C3 Fe1 65.20(19) . . ?
C2 C3 Fe1 70.3(2) . . ?
C11 C3 Fe1 127.0(3) . . ?
C3 C4 W1 151.1(3) . . ?
C3 C4 Fe3 118.5(3) . . ?
W1 C4 Fe3 79.65(13) . . ?
C3 C4 Fe1 74.6(2) . . ?
W1 C4 Fe1 88.60(14) . . ?
Fe3 C4 Fe1 78.51(13) . . ?
C6 C5 C10 118.5(4) . . ?
C6 C5 C2 123.4(4) . . ?
C10 C5 C2 118.0(4) . . ?
C5 C6 C7 122.8(5) . . ?
C8 C7 C6 117.9(5) . . ?
C9 C8 C7 121.4(5) . . ?
C8 C9 C10 120.2(5) . . ?
C5 C10 C9 119.2(5) . . ?
C16 C11 C12 118.4(4) . . ?
C16 C11 C3 118.8(3) . . ?
C12 C11 C3 122.8(4) . . ?
C13 C12 C11 120.9(4) . . ?
C12 C13 C14 119.4(4) . . ?
C15 C14 C13 119.9(4) . . ?
C16 C15 C14 120.4(4) . . ?
C15 C16 C11 121.1(4) . . ?
C21 C17 C18 107.1(4) . . ?
C21 C17 W1 74.1(2) . . ?
C18 C17 W1 71.9(2) . . ?
C19 C18 C17 108.3(4) . . ?
C19 C18 W1 73.4(3) . . ?
C17 C18 W1 72.8(2) . . ?
C18 C19 C20 107.4(4) . . ?
C18 C19 W1 71.6(2) . . ?
C20 C19 W1 73.5(3) . . ?
C21 C20 C19 107.9(4) . . ?
C21 C20 W1 73.2(2) . . ?
C19 C20 W1 71.3(2) . . ?
C20 C21 C17 109.3(4) . . ?
C20 C21 W1 73.1(2) . . ?
C17 C21 W1 71.0(2) . . ?
C23 C22 C26 109.0(5) . . ?
C23 C22 W2 73.4(3) . . ?
C26 C22 W2 72.4(3) . . ?
C22 C23 C24 108.2(5) . . ?
C22 C23 W2 72.4(3) . . ?
C24 C23 W2 73.1(3) . . ?
C23 C24 C25 107.0(5) . . ?
C23 C24 W2 72.5(3) . . ?
C25 C24 W2 71.2(3) . . ?
C26 C25 C24 108.5(5) . . ?
C26 C25 W2 72.9(3) . . ?
C24 C25 W2 73.8(3) . . ?
C25 C26 C22 107.4(5) . . ?
C25 C26 W2 72.5(3) . . ?
C22 C26 W2 73.0(3) . . ?
O27 C27 Fe3 138.1(3) . . ?
O27 C27 W1 144.5(3) . . ?
Fe3 C27 W1 76.99(14) . . ?
O28 C28 W2 159.2(3) . . ?
O28 C28 Fe1 120.7(3) . . ?
W2 C28 Fe1 77.92(14) . . ?
O29 C29 Fe3 174.8(4) . . ?
O30 C30 Fe1 178.6(4) . . ?
O31 C31 Fe2 174.6(5) . . ?
O32 C32 Fe2 177.1(5) . . ?
Cl1 C50 Cl2A 115.0(11) . . ?
Cl1 C50 Cl2 102.9(9) . . ?
Cl2A C50 Cl2 71.1(9) . . ?
C50 Cl2 Cl2A 54.2(7) . . ?
C50 Cl2A Cl2 54.7(8) . . ?

loop_
_geom_bond_atom_site_label_1
_geom_bond_atom_site_label_2
_geom_bond_distance
_geom_bond_site_symmetry_2
_geom_bond_publ_flag
Fe1 C30 1.780(4) . ?
Fe1 C1 1.993(3) . ?
Fe1 C4 2.013(4) . ?
Fe1 C3 2.138(4) . ?
Fe1 C2 2.140(4) . ?
Fe1 S2 2.2645(11) . ?
Fe1 C28 2.435(4) . ?
Fe1 Fe3 2.5391(7) . ?
Fe1 W1 2.7852(6) . ?
Fe1 W2 2.7993(6) . ?
Fe2 C32 1.762(5) . ?
Fe2 C31 1.773(5) . ?
Fe2 S1 2.2002(12) . ?
Fe2 S2 2.2201(12) . ?
Fe2 Fe3 2.6151(8) . ?
Fe2 W2 2.8430(6) . ?
Fe2 W1 2.8636(6) . ?
Fe3 C29 1.777(5) . ?
Fe3 C27 1.995(4) . ?
Fe3 C1 1.996(4) . ?
Fe3 C4 2.000(4) . ?
Fe3 S1 2.2481(11) . ?
Fe3 W1 2.5454(6) . ?
Fe3 W2 2.6798(6) . ?
W1 C4 1.975(4) . ?
W1 C27 2.093(4) . ?
W1 C18 2.319(4) . ?
W1 S2 2.3204(10) . ?
W1 C17 2.331(4) . ?
W1 C19 2.343(4) . ?
W1 C20 2.371(4) . ?
W1 C21 2.371(4) . ?
W2 C1 1.975(4) . ?
W2 C28 1.981(4) . ?
W2 C25 2.317(5) . ?
W2 C26 2.322(5) . ?
W2 C22 2.330(4) . ?
W2 S1 2.3406(11) . ?
W2 C23 2.343(5) . ?
W2 C24 2.350(5) . ?
C1 C2 1.416(5) . ?
C2 C3 1.446(5) . ?
C2 C5 1.483(5) . ?
C3 C4 1.431(5) . ?
C3 C11 1.485(5) . ?
C5 C6 1.374(6) . ?
C5 C10 1.388(6) . ?
C6 C7 1.383(6) . ?
C7 C8 1.373(8) . ?
C8 C9 1.363(8) . ?
C9 C10 1.406(7) . ?
C11 C16 1.392(5) . ?
C11 C12 1.398(5) . ?
C12 C13 1.381(6) . ?
C13 C14 1.405(7) . ?
C14 C15 1.375(6) . ?
C15 C16 1.373(6) . ?
C17 C21 1.408(6) . ?
C17 C18 1.409(6) . ?
C18 C19 1.401(7) . ?
C19 C20 1.424(7) . ?
C20 C21 1.374(6) . ?
C22 C23 1.371(7) . ?
C22 C26 1.384(7) . ?
C23 C24 1.387(8) . ?
C24 C25 1.401(8) . ?
C25 C26 1.377(8) . ?
C27 O27 1.187(4) . ?
C28 O28 1.178(5) . ?
C29 O29 1.131(5) . ?
C30 O30 1.130(5) . ?
C31 O31 1.149(5) . ?
C32 O32 1.159(6) . ?
C50 Cl1 1.570(14) . ?
C50 Cl2A 1.68(2) . ?
C50 Cl2 1.688(16) . ?
Cl2 Cl2A 1.96(2) . ?
